data_2005638
loop_
_publ_author_name
'B\"ocskei, Z.'
'G\'erczei, T.'
'Bodor, A.'
'Schwartz, R.'
'N\'aray-Szab\'o, G.'

_publ_section_title
;
 Three Testosterone Derivatives
;
_journal_issue 11
_journal_name_full 'Acta Crystallographica Section C'
_journal_page_first 2899
_journal_page_last 2903
_journal_paper_doi 10.1107/S0108270196006440
_journal_volume 52
_journal_year 1996
_chemical_formula_iupac 'C28 H37 N O3'
_chemical_formula_moiety 'C28 H37 N O3'
_chemical_formula_sum 'C28 H37 N O3'
_chemical_formula_weight 435.59
_chemical_melting_point .358E-305
_chemical_name_systematic
;
syn-4-androsten-17beta-yl acetate-3-O-benzyloxyme
;
_space_group_IT_number 4
_symmetry_cell_setting monoclinic
_symmetry_space_group_name_Hall 'P 2yb'
_symmetry_space_group_name_H-M 'P 1 21 1'
_audit_creation_method SHELXL
_cell_angle_alpha 90.
_cell_angle_beta 92.582(15)
_cell_angle_gamma 90.
_cell_formula_units_Z 2
_cell_length_a 13.507(3)
_cell_length_b 6.117(5)
_cell_length_c 15.250(3)
_cell_measurement_reflns_used 20
_cell_measurement_temperature 296(2)
_cell_measurement_theta_max 54.26
_cell_measurement_theta_min 30.57
_cell_volume 1258.7(11)
_computing_cell_refinement 'MSC/AFC Diffractometer Control Software'
_computing_data_collection
;
MSC/AFC Diffractometer Control Software
(Molecular Structure Corporation, 1988)
;
_computing_data_reduction 'TEXSAN PROCESS (Molecular Structure Corporation, 1985, 1992)'
_computing_publication_material 'TEXSAN FINISH'
_computing_structure_refinement 'SHELXL93 (Sheldrick, 1993)'
_computing_structure_solution 'SHELXS86 (Sheldrick, 1990)'
_diffrn_ambient_temperature 296(2)
_diffrn_measurement_device 'Rigaku AFC-6S'
_diffrn_measurement_method \w/2\q
_diffrn_radiation_monochromator graphite
_diffrn_radiation_source 'fine-focus sealed tube'
_diffrn_radiation_type CuK\a
_diffrn_radiation_wavelength 1.54178
_diffrn_reflns_av_R_equivalents 0.0454
_diffrn_reflns_av_sigmaI/netI 0.0563
_diffrn_reflns_limit_h_max 16
_diffrn_reflns_limit_h_min -16
_diffrn_reflns_limit_k_max 7
_diffrn_reflns_limit_k_min 0
_diffrn_reflns_limit_l_max 19
_diffrn_reflns_limit_l_min 0
_diffrn_reflns_number 2842
_diffrn_reflns_theta_max 75.19
_diffrn_reflns_theta_min 2.90
_diffrn_standards_decay_% 0.95
_diffrn_standards_interval_count 150
_diffrn_standards_number 3
_exptl_absorpt_coefficient_mu 0.576
_exptl_absorpt_correction_type none
_exptl_crystal_colour transparent
_exptl_crystal_density_diffrn 1.149
_exptl_crystal_density_method 'not measured'
_exptl_crystal_description plate
_exptl_crystal_F_000 472
_exptl_crystal_size_max 1.0
_exptl_crystal_size_mid 0.5
_exptl_crystal_size_min 0.3
_refine_diff_density_max 0.139
_refine_diff_density_min -0.168
_refine_ls_abs_structure_details 'Flack (1983) parameter = -0.3(7)'
_refine_ls_abs_structure_Flack -0.3(7)
_refine_ls_extinction_coef 0.0033(6)
_refine_ls_extinction_method SHELXL93
_refine_ls_goodness_of_fit_all 1.072
_refine_ls_goodness_of_fit_obs 1.132
_refine_ls_hydrogen_treatment refU
_refine_ls_matrix_type full
_refine_ls_number_parameters 293
_refine_ls_number_reflns 2729
_refine_ls_number_restraints 0
_refine_ls_restrained_S_all 1.081
_refine_ls_restrained_S_obs 1.132
_refine_ls_R_factor_all 0.1226
_refine_ls_R_factor_obs 0.0476
_refine_ls_shift/esd_max 0.001
_refine_ls_shift/esd_mean 0.000
_refine_ls_structure_factor_coef Fsqd
_refine_ls_weighting_scheme
;
calc w = 1/[\s^2^(F~o~^2^) + (0.0496P)^2^ + 0.4758P]
where P = (F~o~^2^ + 2F^c^^2^)/3
;
_refine_ls_wR_factor_all 0.1629
_refine_ls_wR_factor_obs 0.1157
_reflns_number_observed 1397
_reflns_number_total 2733
_reflns_observed_criterion >2sigma(I)
_cod_data_source_file ka1197.cif
_cod_data_source_block 3
_cod_original_cell_volume 1258.7(10)
_cod_original_sg_symbol_H-M 'P 21'
_cod_database_code 2005638

loop_
_symmetry_equiv_pos_as_xyz
'x, y, z'
'-x, y+1/2, -z'

loop_
_atom_site_aniso_label
_atom_site_aniso_U_11
_atom_site_aniso_U_22
_atom_site_aniso_U_33
_atom_site_aniso_U_12
_atom_site_aniso_U_13
_atom_site_aniso_U_23
O1 0.057(2) 0.085(3) 0.078(2) -0.004(2) 0.015(2) -0.016(3)
O2 0.101(3) 0.067(3) 0.069(2) 0.005(3) 0.036(2) -0.003(2)
O3 0.209(6) 0.100(5) 0.107(4) 0.003(5) 0.080(4) 0.021(4)
N1 0.064(3) 0.085(4) 0.076(3) -0.019(3) 0.014(2) -0.015(3)
C1 0.075(4) 0.071(4) 0.090(4) -0.022(4) 0.026(3) -0.027(4)
C2 0.064(3) 0.083(5) 0.119(5) -0.028(4) 0.030(3) -0.014(5)
C3 0.058(3) 0.065(4) 0.076(3) -0.007(3) 0.027(3) -0.008(3)
C4 0.062(3) 0.054(3) 0.061(3) 0.002(3) 0.013(2) 0.001(3)
C5 0.063(3) 0.049(3) 0.060(3) 0.010(3) 0.015(2) 0.005(3)
C6 0.057(3) 0.091(5) 0.057(3) 0.015(3) 0.002(2) -0.005(3)
C7 0.051(3) 0.069(4) 0.065(3) 0.006(3) 0.006(2) -0.001(3)
C8 0.057(3) 0.038(3) 0.057(3) 0.007(2) 0.010(2) 0.002(2)
C9 0.057(3) 0.040(3) 0.061(3) -0.003(2) 0.010(2) -0.001(3)
C10 0.069(3) 0.041(3) 0.080(4) -0.004(3) 0.024(3) 0.004(3)
C11 0.074(4) 0.079(5) 0.087(4) -0.022(3) 0.025(3) -0.026(4)
C12 0.077(4) 0.096(5) 0.067(3) -0.013(4) 0.006(3) -0.021(4)
C13 0.073(3) 0.040(3) 0.062(3) 0.001(3) 0.016(3) 0.000(3)
C14 0.053(3) 0.038(3) 0.058(3) 0.006(2) 0.005(2) 0.004(3)
C15 0.057(3) 0.061(4) 0.078(3) -0.003(3) 0.012(3) -0.003(3)
C16 0.063(3) 0.068(4) 0.086(4) -0.002(3) 0.024(3) -0.006(4)
C17 0.077(3) 0.045(3) 0.060(3) 0.005(3) 0.020(3) -0.001(3)
C18 0.111(5) 0.035(3) 0.104(5) 0.013(3) 0.046(4) 0.005(3)
C19 0.115(5) 0.048(4) 0.134(6) 0.010(4) 0.059(5) 0.017(4)
C20 0.062(3) 0.069(4) 0.079(3) 0.018(3) 0.022(3) 0.004(3)
C21 0.046(2) 0.048(3) 0.057(3) 0.002(3) 0.003(2) -0.006(3)
C22 0.054(3) 0.064(4) 0.068(3) 0.013(3) 0.007(2) -0.010(3)
C23 0.060(3) 0.085(5) 0.079(4) -0.001(3) 0.019(3) -0.017(4)
C24 0.087(5) 0.099(6) 0.062(4) -0.030(4) 0.020(3) -0.011(4)
C25 0.092(4) 0.071(4) 0.074(4) -0.009(4) 0.007(3) 0.010(4)
C26 0.059(3) 0.062(4) 0.076(4) 0.009(3) 0.005(3) -0.001(3)
C27 0.100(5) 0.097(6) 0.071(4) 0.019(5) 0.018(4) 0.011(4)
C28 0.113(5) 0.133(7) 0.073(4) 0.008(5) 0.030(4) -0.015(5)

loop_
_atom_site_label
_atom_site_occupancy
_atom_site_fract_x
_atom_site_fract_y
_atom_site_fract_z
_atom_site_U_iso_or_equiv
_atom_site_thermal_displace_type
_atom_site_calc_flag
_atom_site_refinement_flags
_atom_site_type_symbol
O1 1 0.7212(2) 0.7906 0.0583(2) 0.0730(11) Uani d . O
O2 1 0.1830(3) 1.2880(11) 0.5605(2) 0.0779(12) Uani d . O
O3 1 0.1253(5) 1.0126(14) 0.6368(4) 0.136(2) Uani d . O
N1 1 0.7514(3) 0.9682(12) 0.1114(3) 0.0745(14) Uani d . N
C1 1 0.6215(4) 1.2652(15) 0.2673(4) 0.078(2) Uani d . C
H1A 1 0.6342(4) 1.3900(15) 0.3054(4) 0.087(5) Uiso calc R H
H1B 1 0.6320(4) 1.1339(15) 0.3022(4) 0.087(5) Uiso calc R H
C2 1 0.6948(4) 1.2680(15) 0.1938(4) 0.088(2) Uani d . C
H2A 1 0.6871(4) 1.4018(15) 0.1601(4) 0.087(5) Uiso calc R H
H2B 1 0.7621(4) 1.2617(15) 0.2186(4) 0.087(5) Uiso calc R H
C3 1 0.6749(4) 1.0769(13) 0.1364(3) 0.066(2) Uani d . C
C4 1 0.5717(3) 1.0231(12) 0.1137(3) 0.0587(14) Uani d . C
H4 1 0.5572(3) 0.9224(12) 0.0693(3) 0.093(8) Uiso calc R H
C5 1 0.4969(4) 1.1170(12) 0.1560(3) 0.0569(14) Uani d . C
C6 1 0.3910(3) 1.0716(14) 0.1254(3) 0.068(2) Uani d . C
H6A 1 0.3900(3) 0.9540(14) 0.0827(3) 0.087(5) Uiso calc R H
H6B 1 0.3635(3) 1.2008(14) 0.0966(3) 0.087(5) Uiso calc R H
C7 1 0.3259(3) 1.0082(14) 0.2013(3) 0.0617(14) Uani d . C
H7A 1 0.2573(3) 0.9997(14) 0.1798(3) 0.087(5) Uiso calc R H
H7B 1 0.3455(3) 0.8649(14) 0.2230(3) 0.087(5) Uiso calc R H
C8 1 0.3347(3) 1.1728(12) 0.2764(3) 0.0504(12) Uani d . C
H8 1 0.3093(3) 1.3144(12) 0.2554(3) 0.063(7) Uiso calc R H
C9 1 0.4446(4) 1.2001(12) 0.3080(3) 0.0524(12) Uani d . C
H9 1 0.4677(4) 1.0550(12) 0.3269(3) 0.063(7) Uiso calc R H
C10 1 0.5122(4) 1.2721(12) 0.2322(4) 0.0629(15) Uani d . C
C11 1 0.4553(4) 1.3481(14) 0.3886(4) 0.079(2) Uani d . C
H11A 1 0.4386(4) 1.4966(14) 0.3713(4) 0.087(5) Uiso calc R H
H11B 1 0.5240(4) 1.3472(14) 0.4102(4) 0.087(5) Uiso calc R H
C12 1 0.3895(4) 1.2784(16) 0.4629(3) 0.080(2) Uani d . C
H12A 1 0.4121(4) 1.1384(16) 0.4859(3) 0.087(5) Uiso calc R H
H12B 1 0.3955(4) 1.3846(16) 0.5100(3) 0.087(5) Uiso calc R H
C13 1 0.2811(4) 1.2598(12) 0.4314(3) 0.0581(14) Uani d . C
C14 1 0.2759(3) 1.1007(12) 0.3535(3) 0.0496(12) Uani d . C
H14 1 0.3073(3) 0.9654(12) 0.3751(3) 0.063(7) Uiso calc R H
C15 1 0.1646(3) 1.0484(13) 0.3404(3) 0.0650(15) Uani d . C
H15A 1 0.1547(3) 0.9033(13) 0.3158(3) 0.087(5) Uiso calc R H
H15B 1 0.1318(3) 1.1543(13) 0.3017(3) 0.087(5) Uiso calc R H
C16 1 0.1251(4) 1.0619(14) 0.4338(3) 0.072(2) Uani d . C
H16A 1 0.0701(4) 1.1638(14) 0.4354(3) 0.087(5) Uiso calc R H
H16B 1 0.1029(4) 0.9196(14) 0.4530(3) 0.087(5) Uiso calc R H
C17 1 0.2132(4) 1.1423(12) 0.4922(3) 0.0602(14) Uani d . C
H17 1 0.2480(4) 1.0164(12) 0.5188(3) 0.063(7) Uiso calc R H
C18 1 0.2385(5) 1.4850(12) 0.4078(4) 0.082(2) Uani d . C
H18A 1 0.2819(5) 1.5585(12) 0.3693(4) 0.136(10) Uiso calc R H
H18B 1 0.2327(5) 1.5696(12) 0.4603(4) 0.136(10) Uiso calc R H
H18C 1 0.1744(5) 1.4682(12) 0.3789(4) 0.136(10) Uiso calc R H
C19 1 0.4876(5) 1.5028(13) 0.1995(5) 0.098(2) Uani d . C
H19A 1 0.4969(5) 1.6046(13) 0.2470(5) 0.136(10) Uiso calc R H
H19B 1 0.4200(5) 1.5079(13) 0.1774(5) 0.136(10) Uiso calc R H
H19C 1 0.5306(5) 1.5408(13) 0.1534(5) 0.136(10) Uiso calc R H
C20 1 0.8083(4) 0.6678(14) 0.0378(4) 0.070(2) Uani d . C
H20A 1 0.7888(4) 0.5194(14) 0.0227(4) 0.087(5) Uiso calc R H
H20B 1 0.8525(4) 0.6610(14) 0.0896(4) 0.087(5) Uiso calc R H
C21 1 0.8641(3) 0.7648(12) -0.0374(3) 0.0502(12) Uani d . C
C22 1 0.9454(3) 0.6496(13) -0.0636(3) 0.0617(15) Uani d . C
H22 1 0.9634(3) 0.5200(13) -0.0352(3) 0.093(8) Uiso calc R H
C23 1 1.0002(4) 0.7246(14) -0.1312(4) 0.074(2) Uani d . C
H23 1 1.0551(4) 0.6461(14) -0.1482(4) 0.093(8) Uiso calc R H
C24 1 0.9742(5) 0.9144(15) -0.1737(4) 0.082(2) Uani d . C
H24 1 1.0107(5) 0.9635(15) -0.2201(4) 0.093(8) Uiso calc R H
C25 1 0.8933(5) 1.0334(15) -0.1475(4) 0.079(2) Uani d . C
H25 1 0.8762(5) 1.1642(15) -0.1754(4) 0.093(8) Uiso calc R H
C26 1 0.8376(4) 0.9565(13) -0.0792(3) 0.065(2) Uani d . C
H26 1 0.7826(4) 1.0346(13) -0.0619(3) 0.093(8) Uiso calc R H
C27 1 0.1393(5) 1.2066(18) 0.6287(5) 0.089(2) Uani d . C
C28 1 0.1100(5) 1.3803(17) 0.6910(4) 0.105(3) Uani d . C
H28A 1 0.1296(5) 1.5205(17) 0.6694(4) 0.136(10) Uiso calc R H
H28B 1 0.1421(5) 1.3546(17) 0.7475(4) 0.136(10) Uiso calc R H
H28C 1 0.0395(5) 1.3777(17) 0.6961(4) 0.136(10) Uiso calc R H

loop_
_atom_type_symbol
_atom_type_description
_atom_type_scat_dispersion_real
_atom_type_scat_dispersion_imag
_atom_type_scat_source
O O 0.0492 0.0322 'International Tables Vol C Tables 4.2.6.8 and 6.1.1.4'
N N 0.0311 0.0180 'International Tables Vol C Tables 4.2.6.8 and 6.1.1.4'
C C 0.0181 0.0091 'International Tables Vol C Tables 4.2.6.8 and 6.1.1.4'
H H 0.0000 0.0000 'International Tables Vol C Tables 4.2.6.8 and 6.1.1.4'

loop_
_geom_angle_atom_site_label_1
_geom_angle_atom_site_label_2
_geom_angle_atom_site_label_3
_geom_angle
N1 O1 C20 108.0(4)
C27 O2 C17 119.2(6)
C3 N1 O1 110.5(4)
C2 C1 C10 112.6(5)
C3 C2 C1 108.6(5)
N1 C3 C4 125.3(5)
N1 C3 C2 117.0(5)
C4 C3 C2 117.7(5)
C5 C4 C3 121.2(5)
C4 C5 C10 123.8(5)
C4 C5 C6 119.5(5)
C10 C5 C6 116.7(4)
C5 C6 C7 112.4(4)
C8 C7 C6 111.8(5)
C14 C8 C7 111.4(4)
C14 C8 C9 108.5(4)
C7 C8 C9 110.2(4)
C11 C9 C8 111.7(4)
C11 C9 C10 112.9(4)
C8 C9 C10 112.5(4)
C5 C10 C19 108.0(5)
C5 C10 C1 110.2(4)
C19 C10 C1 109.1(5)
C5 C10 C9 109.1(4)
C19 C10 C9 112.0(5)
C1 C10 C9 108.4(4)
C9 C11 C12 113.1(5)
C13 C12 C11 111.7(5)
C17 C13 C12 116.3(5)
C17 C13 C18 109.9(4)
C12 C13 C18 110.6(5)
C17 C13 C14 99.5(4)
C12 C13 C14 107.5(4)
C18 C13 C14 112.6(4)
C8 C14 C13 114.2(4)
C8 C14 C15 120.1(4)
C13 C14 C15 104.0(4)
C14 C15 C16 104.1(4)
C17 C16 C15 105.1(4)
O2 C17 C13 110.3(4)
O2 C17 C16 112.3(4)
C13 C17 C16 105.8(4)
O1 C20 C21 113.4(5)
C26 C21 C22 119.8(5)
C26 C21 C20 123.7(5)
C22 C21 C20 116.5(5)
C23 C22 C21 120.6(6)
C24 C23 C22 120.2(6)
C23 C24 C25 119.8(6)
C24 C25 C26 119.8(6)
C21 C26 C25 119.7(5)
O3 C27 O2 122.0(8)
O3 C27 C28 126.0(7)
O2 C27 C28 112.0(7)

loop_
_geom_bond_atom_site_label_1
_geom_bond_atom_site_label_2
_geom_bond_distance
O1 N1 1.404(6)
O1 C20 1.443(6)
O2 C27 1.316(8)
O2 C17 1.443(6)
O3 C27 1.209(10)
N1 C3 1.301(7)
C1 C2 1.529(7)
C1 C10 1.548(7)
C2 C3 1.477(8)
C3 C4 1.458(7)
C4 C5 1.351(6)
C5 C10 1.507(8)
C5 C6 1.510(7)
C6 C7 1.533(6)
C7 C8 1.526(7)
C8 C14 1.515(6)
C8 C9 1.549(6)
C9 C11 1.527(7)
C9 C10 1.568(6)
C10 C19 1.529(9)
C11 C12 1.532(7)
C12 C13 1.525(7)
C13 C17 1.515(7)
C13 C18 1.530(8)
C13 C14 1.535(7)
C14 C15 1.541(6)
C15 C16 1.546(6)
C16 C17 1.535(7)
C20 C21 1.521(7)
C21 C26 1.375(8)
C21 C22 1.379(6)
C22 C23 1.375(7)
C23 C24 1.368(9)
C24 C25 1.388(9)
C25 C26 1.394(7)
C27 C28 1.491(10)

loop_
_geom_torsion_atom_site_label_1
_geom_torsion_atom_site_label_2
_geom_torsion_atom_site_label_3
_geom_torsion_atom_site_label_4
_geom_torsion
C20 O1 N1 C3 -176.0(5)
C10 C1 C2 C3 -59.0(8)
O1 N1 C3 C4 0.4(8)
O1 N1 C3 C2 179.3(5)
C1 C2 C3 N1 -136.7(6)
C1 C2 C3 C4 42.3(8)
N1 C3 C4 C5 166.7(5)
C2 C3 C4 C5 -12.2(8)
C3 C4 C5 C10 -3.6(8)
C3 C4 C5 C6 174.8(5)
C4 C5 C6 C7 131.3(6)
C10 C5 C6 C7 -50.1(7)
C5 C6 C7 C8 51.5(7)
C6 C7 C8 C14 -176.0(4)
C6 C7 C8 C9 -55.4(5)
C14 C8 C9 C11 -52.6(6)
C7 C8 C9 C11 -174.9(5)
C14 C8 C9 C10 179.3(4)
C7 C8 C9 C10 57.0(6)
C4 C5 C10 C19 106.2(6)
C6 C5 C10 C19 -72.3(6)
C4 C5 C10 C1 -12.9(7)
C6 C5 C10 C1 168.6(5)
C4 C5 C10 C9 -131.8(5)
C6 C5 C10 C9 49.8(6)
C2 C1 C10 C5 44.3(7)
C2 C1 C10 C19 -74.2(7)
C2 C1 C10 C9 163.6(5)
C11 C9 C10 C5 179.8(5)
C8 C9 C10 C5 -52.7(6)
C11 C9 C10 C19 -60.6(7)
C8 C9 C10 C19 66.9(6)
C11 C9 C10 C1 59.8(6)
C8 C9 C10 C1 -172.7(5)
C8 C9 C11 C12 52.1(7)
C10 C9 C11 C12 -180.0(5)
C9 C11 C12 C13 -54.4(8)
C11 C12 C13 C17 166.1(5)
C11 C12 C13 C18 -67.6(7)
C11 C12 C13 C14 55.7(7)
C7 C8 C14 C13 -179.7(4)
C9 C8 C14 C13 58.7(5)
C7 C8 C14 C15 -55.1(6)
C9 C8 C14 C15 -176.7(5)
C17 C13 C14 C8 178.1(4)
C12 C13 C14 C8 -60.3(6)
C18 C13 C14 C8 61.7(6)
C17 C13 C14 C15 45.3(5)
C12 C13 C14 C15 166.9(5)
C18 C13 C14 C15 -71.1(5)
C8 C14 C15 C16 -160.9(5)
C13 C14 C15 C16 -31.6(6)
C14 C15 C16 C17 5.3(6)
C27 O2 C17 C13 -167.4(5)
C27 O2 C17 C16 74.8(7)
C12 C13 C17 O2 81.2(6)
C18 C13 C17 O2 -45.4(6)
C14 C13 C17 O2 -163.8(4)
C12 C13 C17 C16 -157.1(5)
C18 C13 C17 C16 76.3(6)
C14 C13 C17 C16 -42.1(5)
C15 C16 C17 O2 143.7(5)
C15 C16 C17 C13 23.3(6)
N1 O1 C20 C21 -81.4(5)
O1 C20 C21 C26 3.1(8)
O1 C20 C21 C22 -176.8(5)
C26 C21 C22 C23 -0.1(8)
C20 C21 C22 C23 179.8(5)
C21 C22 C23 C24 -0.3(8)
C22 C23 C24 C25 1.1(9)
C23 C24 C25 C26 -1.4(9)
C22 C21 C26 C25 -0.2(8)
C20 C21 C26 C25 179.9(5)
C24 C25 C26 C21 1.0(9)
C17 O2 C27 O3 1.4(11)
C17 O2 C27 C28 -178.0(5)

loop_
_cod_related_entry_id
_cod_related_entry_database
_cod_related_entry_code
1 ChemSpider 21186679
